data_7118169
loop_
_publ_author_name
'Qiang Sha'
'Hadi Arman'
'Michael P. Doyle'

_publ_section_title
;
 Asymmetric synthesis of 1H-pyrrol-3(2H)-ones from 2,3-diketoesters by
 combination of aldol condensation with benzilic acid rearrangement
;
_journal_name_full Chem.Commun.
_journal_page_first 108
_journal_paper_doi 10.1039/C5cc07780J
_journal_volume 52
_journal_year 2016
_chemical_absolute_configuration ad
_chemical_formula_moiety 'C17 H19 Cl O5'
_chemical_formula_sum 'C17 H19 Cl O5'
_chemical_formula_weight 338.77
_space_group_crystal_system monoclinic
_space_group_IT_number 5
_space_group_name_Hall 'C 2y'
_space_group_name_H-M_alt 'C 1 2 1'
_symmetry_space_group_name_Hall 'C 2y'
_symmetry_space_group_name_H-M 'C 1 2 1'
_atom_sites_solution_hydrogens geom
_atom_sites_solution_primary direct
_audit_creation_date 2015-08-02
_audit_creation_method
;
Olex2 1.2
(compiled 2015.01.26 svn.r3150 for OlexSys, GUI svn.r4998)
;
_audit_update_record
;
2015-08-06 deposited with the CCDC.
2015-10-15 downloaded from the CCDC.
;
_cell_angle_alpha 90
_cell_angle_beta 90.827(4)
_cell_angle_gamma 90
_cell_formula_units_Z 4
_cell_length_a 21.410(6)
_cell_length_b 9.115(3)
_cell_length_c 8.678(3)
_cell_measurement_reflns_used 2743
_cell_measurement_temperature 293
_cell_measurement_theta_max 40.2
_cell_measurement_theta_min 1.9
_cell_volume 1693.4(9)
_computing_cell_refinement
;
CrystalClear-SM Expert 2.0 r15 (Rigaku, 2011)
;
_computing_data_collection
;
CrystalClear-SM Expert 2.0 r15 (Rigaku, 2011)
;
_computing_data_reduction
;
CrystalClear-SM Expert 2.0 r15 (Rigaku, 2011)
;
_computing_molecular_graphics 'Olex2 (Dolomanov et al., 2009)'
_computing_publication_material 'Olex2 (Dolomanov et al., 2009)'
_computing_structure_refinement 'ShelXL (Sheldrick, 2008)'
_computing_structure_solution 'ShelXT (Sheldrick, 2015)'
_diffrn_ambient_temperature 293
_diffrn_detector CCD
_diffrn_detector_area_resol_mean 28.5714
_diffrn_measured_fraction_theta_full 0.980
_diffrn_measured_fraction_theta_max 0.980
_diffrn_measurement_details
;
scan:
    Number of images: 246
               Slice: -68.0000 - 55.0000
         Image width: 0.5000
            Exp time: 45.0000
       Rotation axis: Omega
               Omega: 0.0000
               Kappa: 70.0000
                 Phi: 0.0000
                 XTD: 35.0218
              2theta: -35.0123
scan:
    Number of images: 202
               Slice: -67.0000 - 34.0000
         Image width: 0.5000
            Exp time: 45.0000
       Rotation axis: Omega
               Omega: 0.0000
               Kappa: 70.0000
                 Phi: 180.0000
                 XTD: 35.0218
              2theta: -35.0123
scan:
    Number of images: 134
               Slice: -87.0000 - -20.0000
         Image width: 0.5000
            Exp time: 45.0000
       Rotation axis: Omega
               Omega: 0.0000
               Kappa: 0.0000
                 Phi: 0.0000
                 XTD: 35.0218
              2theta: -35.0123
scan:
    Number of images: 60
               Slice: -61.0000 - -31.0000
         Image width: 0.5000
            Exp time: 45.0000
       Rotation axis: Omega
               Omega: 0.0000
               Kappa: 70.0000
                 Phi: 90.0000
                 XTD: 35.0218
              2theta: -35.0123
scan:
    Number of images: 60
               Slice: -115.0000 - -85.0000
         Image width: 0.5000
            Exp time: 45.0000
       Rotation axis: Omega
               Omega: 0.0000
               Kappa: 0.0000
                 Phi: 90.0000
                 XTD: 35.0218
              2theta: -35.0123
;
_diffrn_measurement_device
;
AFC12 (Right): Kappa 3 circle
;
_diffrn_measurement_device_type
;
Rigaku Saturn724 (2x2 bin mode)
;
_diffrn_measurement_method 'profile data from \w-scans'
_diffrn_measurement_specimen_support Fiber
_diffrn_orient_matrix_type d*Trek
_diffrn_orient_matrix_UB_11 -0.015950
_diffrn_orient_matrix_UB_12 0.028085
_diffrn_orient_matrix_UB_13 -0.033746
_diffrn_orient_matrix_UB_21 0.102912
_diffrn_orient_matrix_UB_22 0.029157
_diffrn_orient_matrix_UB_23 -0.024375
_diffrn_orient_matrix_UB_31 0.006164
_diffrn_orient_matrix_UB_32 -0.085837
_diffrn_orient_matrix_UB_33 -0.076653
_diffrn_radiation_monochromator 'Graphite Monochromator'
_diffrn_radiation_type MoK\a
_diffrn_radiation_wavelength 0.71075
_diffrn_reflns_av_R_equivalents 0.0311
_diffrn_reflns_av_unetI/netI 0.0237
_diffrn_reflns_laue_measured_fraction_full 0.980
_diffrn_reflns_laue_measured_fraction_max 0.980
_diffrn_reflns_limit_h_max 25
_diffrn_reflns_limit_h_min -25
_diffrn_reflns_limit_k_max 8
_diffrn_reflns_limit_k_min -10
_diffrn_reflns_limit_l_max 10
_diffrn_reflns_limit_l_min -10
_diffrn_reflns_number 5190
_diffrn_reflns_point_group_measured_fraction_full 0.808
_diffrn_reflns_point_group_measured_fraction_max 0.808
_diffrn_reflns_theta_full 25.048
_diffrn_reflns_theta_max 25.048
_diffrn_reflns_theta_min 2.347
_diffrn_source 'Sealed Tube'
_diffrn_source_current 40.0
_diffrn_source_power 2.0
_diffrn_source_voltage 50.0
_exptl_absorpt_coefficient_mu 0.248
_exptl_absorpt_correction_T_max 1.000
_exptl_absorpt_correction_T_min 0.872
_exptl_absorpt_correction_type multi-scan
_exptl_absorpt_process_details 'ABSCOR (Higashi, 1995)'
_exptl_crystal_colour Colorless
_exptl_crystal_density_diffrn 1.329
_exptl_crystal_description Prism
_exptl_crystal_F_000 712
_exptl_crystal_size_max 0.50
_exptl_crystal_size_mid 0.47
_exptl_crystal_size_min 0.30
_refine_diff_density_max 0.204
_refine_diff_density_min -0.246
_refine_diff_density_rms 0.030
_refine_ls_abs_structure_details
;
 Flack x determined using 785 quotients [(I+)-(I-)]/[(I+)+(I-)]
 (Parsons, Flack and Wagner, Acta Cryst. B69 (2013) 249-259).
;
_refine_ls_abs_structure_Flack -0.02(3)
_refine_ls_extinction_coef .
_refine_ls_extinction_method none
_refine_ls_goodness_of_fit_ref 1.051
_refine_ls_hydrogen_treatment constr
_refine_ls_matrix_type full
_refine_ls_number_parameters 210
_refine_ls_number_reflns 2420
_refine_ls_number_restraints 1
_refine_ls_restrained_S_all 1.050
_refine_ls_R_factor_all 0.0346
_refine_ls_R_factor_gt 0.0340
_refine_ls_shift/su_max 0.000
_refine_ls_shift/su_mean 0.000
_refine_ls_structure_factor_coef Fsqd
_refine_ls_weighting_details 'w=1/[\s^2^(Fo^2^)+(0.0660P)^2^+0.1160P] where P=(Fo^2^+2Fc^2^)/3'
_refine_ls_weighting_scheme calc
_refine_ls_wR_factor_gt 0.0917
_refine_ls_wR_factor_ref 0.0924
_reflns_Friedel_coverage 0.541
_reflns_friedel_fraction_full 0.610
_reflns_friedel_fraction_max 0.610
_reflns_number_gt 2350
_reflns_number_total 2420
_reflns_threshold_expression 'I > 2\s(I)'
_cod_data_source_file c5cc07780j2.cif
_cod_data_source_block cd1352a
_cod_original_cell_volume 1693.5(9)
_cod_database_code 7118169
_shelx_space_group_comment
;
The symmetry employed for this shelxl refinement is uniquely defined
by the following loop, which should always be used as a source of
symmetry information in preference to the above space-group names.
They are only intended as comments.
;
_shelx_estimated_absorpt_t_max 0.952
_shelx_estimated_absorpt_t_min 0.952
_olex2_refinement_description
;
1. Fixed Uiso
 At 1.2 times of:
  All C(H) groups, All C(H,H) groups
 At 1.5 times of:
  All C(H,H,H) groups, All O(H) groups
2.a Ternary CH refined with riding coordinates:
 C12(H12)
2.b Secondary CH2 refined with riding coordinates:
 C18(H18A,H18B), C17(H17A,H17B), C14(H14A,H14B), C16(H16A,H16B), C10(H10A,H10B)
2.c Aromatic/amide H refined with riding coordinates:
 C7(H7), C8(H8), C4(H4), C5(H5)
2.d Idealised Me refined as rotating group:
 C11(H11A,H11B,H11C)
2.e Idealised tetrahedral OH refined as rotating group:
 O1(H1)
;
_shelx_shelxl_version_number 2014/7
_olex2_exptl_crystal_mounting_method 'glass fiber'
_olex2_submission_special_instructions 'No special instructions were received'

loop_
_space_group_symop_operation_xyz
'x, y, z'
'-x, y, -z'
'x+1/2, y+1/2, z'
'-x+1/2, y+1/2, -z'

loop_
_atom_site_label
_atom_site_type_symbol
_atom_site_fract_x
_atom_site_fract_y
_atom_site_fract_z
_atom_site_U_iso_or_equiv
_atom_site_adp_type
_atom_site_occupancy
_atom_site_site_symmetry_order
_atom_site_calc_flag
_atom_site_refinement_flags_posn
_atom_site_refinement_flags_adp
_atom_site_refinement_flags_occupancy
_atom_site_disorder_assembly
_atom_site_disorder_group
Cl1 Cl 0.42324(3) 0.05813(9) 0.09521(9) 0.0711(3) Uani 1 1 d . . . . .
O1 O 0.42376(7) 0.3671(2) 0.8030(2) 0.0529(4) Uani 1 1 d . . . . .
H1 H 0.4065 0.3038 0.8544 0.079 Uiso 1 1 calc GR . . . .
O4 O 0.37549(10) 0.6944(2) 0.6197(2) 0.0677(5) Uani 1 1 d . . . . .
O5 O 0.31520(10) 0.2913(2) 0.9565(3) 0.0664(5) Uani 1 1 d . . . . .
O2 O 0.27770(8) 0.4233(3) 0.6472(2) 0.0665(6) Uani 1 1 d . . . . .
O3 O 0.47122(10) 0.6094(3) 0.6818(3) 0.0734(6) Uani 1 1 d . . . . .
C7 C 0.33858(11) 0.1333(3) 0.3087(3) 0.0497(6) Uani 1 1 d . . . . .
H7 H 0.3123 0.0651 0.2615 0.060 Uiso 1 1 calc R . . . .
C1 C 0.37955(10) 0.4726(3) 0.7556(3) 0.0444(5) Uani 1 1 d . . . . .
C9 C 0.41594(13) 0.5990(3) 0.6809(3) 0.0533(6) Uani 1 1 d . . . . .
C8 C 0.31867(10) 0.2139(3) 0.4341(3) 0.0469(5) Uani 1 1 d . . . . .
H8 H 0.2783 0.2010 0.4699 0.056 Uiso 1 1 calc R . . . .
C3 C 0.35824(10) 0.3137(3) 0.5074(3) 0.0429(5) Uani 1 1 d . . . . .
C2 C 0.33312(10) 0.4048(3) 0.6358(3) 0.0451(5) Uani 1 1 d . . . . .
C6 C 0.39824(10) 0.1561(3) 0.2548(3) 0.0489(6) Uani 1 1 d . . . . .
C4 C 0.41839(10) 0.3318(3) 0.4518(3) 0.0531(6) Uani 1 1 d . . . . .
H4 H 0.4457 0.3962 0.5014 0.064 Uiso 1 1 calc R . . . .
C12 C 0.34332(11) 0.5376(3) 0.8922(3) 0.0464(5) Uani 1 1 d . . . . .
H12 H 0.3126 0.6071 0.8500 0.056 Uiso 1 1 calc R . . . .
C5 C 0.43814(11) 0.2554(3) 0.3242(3) 0.0556(6) Uani 1 1 d . . . . .
H5 H 0.4779 0.2708 0.2855 0.067 Uiso 1 1 calc R . . . .
C13 C 0.30791(12) 0.4212(3) 0.9797(3) 0.0528(6) Uani 1 1 d . . . . .
C18 C 0.38470(14) 0.6213(4) 1.0084(3) 0.0622(7) Uani 1 1 d . . . . .
H18A H 0.4152 0.5548 1.0537 0.075 Uiso 1 1 calc R . . . .
H18B H 0.4071 0.6985 0.9556 0.075 Uiso 1 1 calc R . . . .
C17 C 0.34524(18) 0.6881(4) 1.1351(3) 0.0730(9) Uani 1 1 d . . . . .
H17A H 0.3724 0.7363 1.2099 0.088 Uiso 1 1 calc R . . . .
H17B H 0.3177 0.7617 1.0907 0.088 Uiso 1 1 calc R . . . .
C14 C 0.26718(16) 0.4798(4) 1.1045(4) 0.0703(8) Uani 1 1 d . . . . .
H14A H 0.2483 0.3991 1.1598 0.084 Uiso 1 1 calc R . . . .
H14B H 0.2340 0.5392 1.0596 0.084 Uiso 1 1 calc R . . . .
C16 C 0.3067(2) 0.5729(5) 1.2158(3) 0.0829(10) Uani 1 1 d . . . . .
H16A H 0.2792 0.6210 1.2881 0.100 Uiso 1 1 calc R . . . .
H16B H 0.3344 0.5089 1.2742 0.100 Uiso 1 1 calc R . . . .
C10 C 0.4015(2) 0.8253(4) 0.5482(4) 0.0882(11) Uani 1 1 d . . . . .
H10A H 0.3717 0.8643 0.4737 0.106 Uiso 1 1 calc R . . . .
H10B H 0.4391 0.7992 0.4937 0.106 Uiso 1 1 calc R . . . .
C11 C 0.4166(3) 0.9400(5) 0.6653(5) 0.1063(15) Uani 1 1 d . . . . .
H11A H 0.4301 1.0277 0.6142 0.159 Uiso 1 1 calc GR . . . .
H11B H 0.4494 0.9054 0.7325 0.159 Uiso 1 1 calc GR . . . .
H11C H 0.3801 0.9609 0.7244 0.159 Uiso 1 1 calc GR . . . .

loop_
_atom_site_aniso_label
_atom_site_aniso_U_11
_atom_site_aniso_U_22
_atom_site_aniso_U_33
_atom_site_aniso_U_23
_atom_site_aniso_U_13
_atom_site_aniso_U_12
Cl1 0.0664(4) 0.0824(5) 0.0650(4) -0.0262(4) 0.0186(3) -0.0034(3)
O1 0.0452(8) 0.0573(11) 0.0564(10) 0.0019(8) 0.0012(7) 0.0130(7)
O4 0.0899(14) 0.0525(11) 0.0606(11) 0.0103(9) -0.0020(10) -0.0021(10)
O5 0.0724(11) 0.0487(11) 0.0785(14) 0.0009(9) 0.0154(10) 0.0006(9)
O2 0.0409(9) 0.0901(15) 0.0686(12) -0.0205(11) 0.0004(8) 0.0162(9)
O3 0.0671(12) 0.0731(14) 0.0805(14) -0.0067(11) 0.0208(11) -0.0148(10)
C7 0.0450(11) 0.0543(14) 0.0499(13) -0.0052(11) 0.0070(10) -0.0123(10)
C1 0.0440(10) 0.0456(13) 0.0437(11) -0.0015(10) 0.0028(9) 0.0076(9)
C9 0.0621(15) 0.0543(15) 0.0438(12) -0.0080(10) 0.0076(10) -0.0035(11)
C8 0.0385(10) 0.0543(14) 0.0481(12) 0.0026(11) 0.0091(9) -0.0051(10)
C3 0.0388(10) 0.0469(13) 0.0432(12) 0.0035(9) 0.0028(9) 0.0042(9)
C2 0.0410(11) 0.0479(13) 0.0466(12) -0.0003(10) 0.0032(9) 0.0077(9)
C6 0.0460(11) 0.0546(14) 0.0464(12) -0.0059(10) 0.0095(10) -0.0013(10)
C4 0.0349(10) 0.0614(15) 0.0631(15) -0.0143(12) 0.0029(10) -0.0069(10)
C12 0.0531(12) 0.0454(13) 0.0410(11) -0.0008(10) 0.0046(9) 0.0099(10)
C5 0.0381(10) 0.0645(16) 0.0645(16) -0.0138(12) 0.0136(10) -0.0079(10)
C13 0.0540(13) 0.0538(16) 0.0509(13) 0.0022(12) 0.0057(10) 0.0071(11)
C18 0.0711(15) 0.0663(17) 0.0492(14) -0.0097(12) -0.0005(12) -0.0008(13)
C17 0.098(2) 0.072(2) 0.0500(15) -0.0152(15) 0.0049(15) 0.0058(17)
C14 0.0833(19) 0.0656(18) 0.0628(16) 0.0052(14) 0.0276(14) 0.0118(15)
C16 0.117(3) 0.086(2) 0.0464(15) 0.0000(16) 0.0230(16) 0.016(2)
C10 0.145(3) 0.0570(19) 0.0627(19) 0.0110(15) 0.005(2) -0.018(2)
C11 0.171(4) 0.062(2) 0.085(3) 0.002(2) -0.012(3) -0.022(3)

loop_
_atom_type_symbol
_atom_type_description
_atom_type_scat_dispersion_real
_atom_type_scat_dispersion_imag
_atom_type_scat_source
C C 0.0033 0.0016 'International Tables Vol C Tables 4.2.6.8 and 6.1.1.4'
H H 0.0000 0.0000 'International Tables Vol C Tables 4.2.6.8 and 6.1.1.4'
O O 0.0106 0.0060 'International Tables Vol C Tables 4.2.6.8 and 6.1.1.4'
Cl Cl 0.1484 0.1585 'International Tables Vol C Tables 4.2.6.8 and 6.1.1.4'

loop_
_geom_angle_atom_site_label_1
_geom_angle_atom_site_label_2
_geom_angle_atom_site_label_3
_geom_angle
_geom_angle_site_symmetry_1
_geom_angle_site_symmetry_3
C1 O1 H1 109.5 . .
C9 O4 C10 116.9(3) . .
C8 C7 H7 120.6 . .
C6 C7 H7 120.6 . .
C6 C7 C8 118.8(2) . .
O1 C1 C9 107.01(19) . .
O1 C1 C2 110.13(19) . .
O1 C1 C12 112.39(19) . .
C9 C1 C2 109.79(19) . .
C9 C1 C12 107.4(2) . .
C12 C1 C2 110.01(18) . .
O4 C9 C1 109.0(2) . .
O3 C9 O4 126.4(3) . .
O3 C9 C1 124.6(3) . .
C7 C8 H8 119.5 . .
C7 C8 C3 120.91(19) . .
C3 C8 H8 119.5 . .
C8 C3 C2 118.72(18) . .
C8 C3 C4 118.7(2) . .
C4 C3 C2 122.5(2) . .
O2 C2 C1 120.7(2) . .
O2 C2 C3 120.3(2) . .
C3 C2 C1 119.02(18) . .
C7 C6 Cl1 119.2(2) . .
C5 C6 Cl1 119.32(18) . .
C5 C6 C7 121.4(2) . .
C3 C4 H4 119.5 . .
C5 C4 C3 121.0(2) . .
C5 C4 H4 119.5 . .
C1 C12 H12 107.6 . .
C13 C12 C1 112.1(2) . .
C13 C12 H12 107.6 . .
C13 C12 C18 107.9(2) . .
C18 C12 C1 113.8(2) . .
C18 C12 H12 107.6 . .
C6 C5 C4 119.2(2) . .
C6 C5 H5 120.4 . .
C4 C5 H5 120.4 . .
O5 C13 C12 122.4(2) . .
O5 C13 C14 123.1(3) . .
C14 C13 C12 114.4(2) . .
C12 C18 H18A 109.5 . .
C12 C18 H18B 109.5 . .
H18A C18 H18B 108.1 . .
C17 C18 C12 110.6(2) . .
C17 C18 H18A 109.5 . .
C17 C18 H18B 109.5 . .
C18 C17 H17A 109.3 . .
C18 C17 H17B 109.3 . .
H17A C17 H17B 108.0 . .
C16 C17 C18 111.6(3) . .
C16 C17 H17A 109.3 . .
C16 C17 H17B 109.3 . .
C13 C14 H14A 109.8 . .
C13 C14 H14B 109.8 . .
C13 C14 C16 109.4(3) . .
H14A C14 H14B 108.2 . .
C16 C14 H14A 109.8 . .
C16 C14 H14B 109.8 . .
C17 C16 C14 113.1(2) . .
C17 C16 H16A 109.0 . .
C17 C16 H16B 109.0 . .
C14 C16 H16A 109.0 . .
C14 C16 H16B 109.0 . .
H16A C16 H16B 107.8 . .
O4 C10 H10A 109.4 . .
O4 C10 H10B 109.4 . .
O4 C10 C11 111.4(3) . .
H10A C10 H10B 108.0 . .
C11 C10 H10A 109.4 . .
C11 C10 H10B 109.4 . .
C10 C11 H11A 109.5 . .
C10 C11 H11B 109.5 . .
C10 C11 H11C 109.5 . .
H11A C11 H11B 109.5 . .
H11A C11 H11C 109.5 . .
H11B C11 H11C 109.5 . .

loop_
_geom_bond_atom_site_label_1
_geom_bond_atom_site_label_2
_geom_bond_distance
_geom_bond_site_symmetry_2
Cl1 C6 1.739(2) .
O1 H1 0.8200 .
O1 C1 1.407(3) .
O4 C9 1.332(4) .
O4 C10 1.459(4) .
O5 C13 1.212(4) .
O2 C2 1.204(3) .
O3 C9 1.187(3) .
C7 H7 0.9300 .
C7 C8 1.386(4) .
C7 C6 1.382(3) .
C1 C9 1.539(4) .
C1 C2 1.556(3) .
C1 C12 1.544(3) .
C8 H8 0.9300 .
C8 C3 1.391(3) .
C3 C2 1.496(3) .
C3 C4 1.391(3) .
C6 C5 1.377(3) .
C4 H4 0.9300 .
C4 C5 1.380(4) .
C12 H12 0.9800 .
C12 C13 1.514(4) .
C12 C18 1.536(4) .
C5 H5 0.9300 .
C13 C14 1.499(4) .
C18 H18A 0.9700 .
C18 H18B 0.9700 .
C18 C17 1.523(4) .
C17 H17A 0.9700 .
C17 H17B 0.9700 .
C17 C16 1.514(5) .
C14 H14A 0.9700 .
C14 H14B 0.9700 .
C14 C16 1.531(5) .
C16 H16A 0.9700 .
C16 H16B 0.9700 .
C10 H10A 0.9700 .
C10 H10B 0.9700 .
C10 C11 1.490(6) .
C11 H11A 0.9600 .
C11 H11B 0.9600 .
C11 H11C 0.9600 .

loop_
_geom_torsion_atom_site_label_1
_geom_torsion_atom_site_label_2
_geom_torsion_atom_site_label_3
_geom_torsion_atom_site_label_4
_geom_torsion
_geom_torsion_site_symmetry_1
_geom_torsion_site_symmetry_2
_geom_torsion_site_symmetry_3
_geom_torsion_site_symmetry_4
Cl1 C6 C5 C4 -179.3(2) . . . .
O1 C1 C9 O4 173.48(19) . . . .
O1 C1 C9 O3 -7.9(4) . . . .
O1 C1 C2 O2 133.5(3) . . . .
O1 C1 C2 C3 -45.4(3) . . . .
O1 C1 C12 C13 -59.9(3) . . . .
O1 C1 C12 C18 62.9(3) . . . .
O5 C13 C14 C16 119.9(3) . . . .
C7 C8 C3 C2 176.1(2) . . . .
C7 C8 C3 C4 0.2(4) . . . .
C7 C6 C5 C4 1.1(4) . . . .
C1 C12 C13 O5 9.8(4) . . . .
C1 C12 C13 C14 -174.6(2) . . . .
C1 C12 C18 C17 177.3(2) . . . .
C9 O4 C10 C11 -82.2(4) . . . .
C9 C1 C2 O2 -109.0(3) . . . .
C9 C1 C2 C3 72.2(3) . . . .
C9 C1 C12 C13 -177.32(19) . . . .
C9 C1 C12 C18 -54.5(3) . . . .
C8 C7 C6 Cl1 -178.81(19) . . . .
C8 C7 C6 C5 0.8(4) . . . .
C8 C3 C2 O2 -20.8(3) . . . .
C8 C3 C2 C1 158.0(2) . . . .
C8 C3 C4 C5 1.7(4) . . . .
C3 C4 C5 C6 -2.4(4) . . . .
C2 C1 C9 O4 54.0(3) . . . .
C2 C1 C9 O3 -127.4(3) . . . .
C2 C1 C12 C13 63.2(2) . . . .
C2 C1 C12 C18 -174.0(2) . . . .
C2 C3 C4 C5 -174.0(2) . . . .
C6 C7 C8 C3 -1.5(4) . . . .
C4 C3 C2 O2 154.9(3) . . . .
C4 C3 C2 C1 -26.3(3) . . . .
C12 C1 C9 O4 -65.6(2) . . . .
C12 C1 C9 O3 113.0(3) . . . .
C12 C1 C2 O2 9.0(3) . . . .
C12 C1 C2 C3 -169.82(19) . . . .
C12 C13 C14 C16 -55.6(3) . . . .
C12 C18 C17 C16 56.2(4) . . . .
C13 C12 C18 C17 -57.6(3) . . . .
C13 C14 C16 C17 51.1(4) . . . .
C18 C12 C13 O5 -116.2(3) . . . .
C18 C12 C13 C14 59.3(3) . . . .
C18 C17 C16 C14 -53.0(4) . . . .
C10 O4 C9 O3 -0.8(4) . . . .
C10 O4 C9 C1 177.8(2) . . . .
